data_7109621
loop_
_publ_author_name
'Li Ding'
'Zhiyun Zhang'
'Xin Li'
'Jianhua Su'

_publ_section_title
;
 Highly sensitive determination of low-level water content in organic
 solvents using novel solvatochromic dyes based on thioxanthone
;
_journal_name_full Chem.Commun.
_journal_page_first 7319
_journal_paper_doi 10.1039/c3cc43608j
_journal_volume 49
_journal_year 2013
_chemical_formula_sum 'C49 H34 N2 O S'
_chemical_formula_weight 698.84
_chemical_name_systematic
;
?
;
_space_group_IT_number 14
_symmetry_cell_setting monoclinic
_symmetry_space_group_name_Hall '-P 2ybc'
_symmetry_space_group_name_H-M 'P 1 21/c 1'
_atom_sites_solution_hydrogens geom
_atom_sites_solution_primary direct
_atom_sites_solution_secondary difmap
_audit_creation_method SHELXL-97
_cell_angle_alpha 90.00
_cell_angle_beta 94.567(2)
_cell_angle_gamma 90.00
_cell_formula_units_Z 4
_cell_length_a 7.8822(6)
_cell_length_b 46.059(3)
_cell_length_c 9.9726(8)
_cell_measurement_reflns_used 3774
_cell_measurement_temperature 293(2)
_cell_measurement_theta_max 43.039
_cell_measurement_theta_min 4.463
_cell_volume 3609.0(5)
_computing_cell_refinement 'Bruker SMART'
_computing_data_collection 'Bruker SMART'
_computing_data_reduction 'Bruker SHELXTL'
_computing_molecular_graphics 'Bruker SHELXTL'
_computing_publication_material 'Bruker SHELXTL'
_computing_structure_refinement 'SHELXL-97 (Sheldrick, 1997)'
_computing_structure_solution 'SHELXS-97 (Sheldrick, 1990)'
_diffrn_ambient_temperature 293(2)
_diffrn_measured_fraction_theta_full 0.999
_diffrn_measured_fraction_theta_max 0.999
_diffrn_measurement_device_type 'CCD area detector'
_diffrn_measurement_method 'phi and omega scans'
_diffrn_radiation_monochromator graphite
_diffrn_radiation_source 'fine-focus sealed tube'
_diffrn_radiation_type MoK\a
_diffrn_radiation_wavelength 0.71073
_diffrn_reflns_av_R_equivalents 0.0394
_diffrn_reflns_av_sigmaI/netI 0.0445
_diffrn_reflns_limit_h_max 9
_diffrn_reflns_limit_h_min -9
_diffrn_reflns_limit_k_max 41
_diffrn_reflns_limit_k_min -56
_diffrn_reflns_limit_l_max 12
_diffrn_reflns_limit_l_min -12
_diffrn_reflns_number 21902
_diffrn_reflns_theta_full 26.00
_diffrn_reflns_theta_max 26.00
_diffrn_reflns_theta_min 0.88
_exptl_absorpt_coefficient_mu 0.132
_exptl_absorpt_correction_T_max 1.00000
_exptl_absorpt_correction_T_min 0.19476
_exptl_absorpt_correction_type empirical
_exptl_absorpt_process_details sadabs
_exptl_crystal_colour green
_exptl_crystal_density_diffrn 1.286
_exptl_crystal_density_method 'not measured'
_exptl_crystal_description prismatic
_exptl_crystal_F_000 1464
_exptl_crystal_size_max 0.255
_exptl_crystal_size_mid 0.148
_exptl_crystal_size_min 0.123
_refine_diff_density_max 0.230
_refine_diff_density_min -0.233
_refine_diff_density_rms 0.042
_refine_ls_extinction_method none
_refine_ls_goodness_of_fit_ref 1.097
_refine_ls_hydrogen_treatment constr
_refine_ls_matrix_type full
_refine_ls_number_parameters 478
_refine_ls_number_reflns 7095
_refine_ls_number_restraints 0
_refine_ls_restrained_S_all 1.097
_refine_ls_R_factor_all 0.0959
_refine_ls_R_factor_gt 0.0662
_refine_ls_shift/su_max 0.000
_refine_ls_shift/su_mean 0.000
_refine_ls_structure_factor_coef Fsqd
_refine_ls_weighting_details 'calc w=1/[\s^2^(Fo^2^)+(0.0601P)^2^+1.5982P] where P=(Fo^2^+2Fc^2^)/3'
_refine_ls_weighting_scheme calc
_refine_ls_wR_factor_gt 0.1523
_refine_ls_wR_factor_ref 0.1663
_reflns_number_gt 4975
_reflns_number_total 7095
_reflns_threshold_expression >2sigma(I)
_cod_data_source_file c3cc43608j.txt
_cod_data_source_block cd21338
_cod_original_sg_symbol_H-M P2(1)/c
_cod_database_code 7109621

loop_
_symmetry_equiv_pos_as_xyz
'x, y, z'
'-x, y+1/2, -z+1/2'
'-x, -y, -z'
'x, -y-1/2, z-1/2'

loop_
_atom_site_label
_atom_site_type_symbol
_atom_site_fract_x
_atom_site_fract_y
_atom_site_fract_z
_atom_site_U_iso_or_equiv
_atom_site_adp_type
_atom_site_occupancy
_atom_site_symmetry_multiplicity
_atom_site_calc_flag
_atom_site_refinement_flags
S1 S 0.40536(10) 0.055978(15) 0.56334(9) 0.0622(2) Uani 1 1 d .
N1 N 1.5279(3) 0.07569(5) 1.1538(2) 0.0576(6) Uani 1 1 d .
N2 N -0.0687(3) 0.25988(5) 0.3544(3) 0.0588(7) Uani 1 1 d .
O1 O 0.7069(3) 0.13615(5) 0.6235(3) 0.0881(8) Uani 1 1 d .
C1 C 0.5963(3) 0.06055(6) 0.6604(3) 0.0500(7) Uani 1 1 d .
C2 C 0.6672(4) 0.03555(6) 0.7233(3) 0.0612(8) Uani 1 1 d .
H2 H 0.6121 0.0178 0.7112 0.073 Uiso 1 1 calc R
C3 C 0.8177(4) 0.03724(6) 0.8028(3) 0.0609(8) Uani 1 1 d .
H3 H 0.8611 0.0206 0.8458 0.073 Uiso 1 1 calc R
C4 C 0.9071(3) 0.06346(6) 0.8207(3) 0.0498(7) Uani 1 1 d .
C5 C 0.8372(3) 0.08768(6) 0.7567(3) 0.0507(7) Uani 1 1 d .
H5 H 0.8949 0.1052 0.7669 0.061 Uiso 1 1 calc R
C6 C 0.6835(3) 0.08694(6) 0.6772(3) 0.0470(6) Uani 1 1 d .
C7 C 0.6174(4) 0.11467(6) 0.6183(3) 0.0526(7) Uani 1 1 d .
C8 C 0.4418(3) 0.11611(6) 0.5550(3) 0.0467(6) Uani 1 1 d .
C9 C 0.3420(3) 0.09148(6) 0.5256(3) 0.0507(7) Uani 1 1 d .
C10 C 0.1776(4) 0.09492(6) 0.4622(3) 0.0622(8) Uani 1 1 d .
H10 H 0.1119 0.0786 0.4394 0.075 Uiso 1 1 calc R
C11 C 0.1135(4) 0.12189(6) 0.4339(3) 0.0606(8) Uani 1 1 d .
H11 H 0.0035 0.1236 0.3934 0.073 Uiso 1 1 calc R
C12 C 0.2083(3) 0.14720(6) 0.4641(3) 0.0489(6) Uani 1 1 d .
C13 C 0.3721(3) 0.14337(6) 0.5240(3) 0.0476(6) Uani 1 1 d .
H13 H 0.4383 0.1597 0.5444 0.057 Uiso 1 1 calc R
C14 C 1.0702(3) 0.06550(6) 0.9062(3) 0.0498(7) Uani 1 1 d .
C15 C 1.2000(4) 0.08336(6) 0.8699(3) 0.0518(7) Uani 1 1 d .
H15 H 1.1851 0.0938 0.7900 0.062 Uiso 1 1 calc R
C16 C 1.3509(4) 0.08609(6) 0.9486(3) 0.0515(7) Uani 1 1 d .
H16 H 1.4368 0.0978 0.9196 0.062 Uiso 1 1 calc R
C17 C 1.3762(3) 0.07177(6) 1.0694(3) 0.0515(7) Uani 1 1 d .
C18 C 1.2469(4) 0.05356(6) 1.1092(3) 0.0587(8) Uani 1 1 d .
H18 H 1.2618 0.0435 1.1901 0.070 Uiso 1 1 calc R
C19 C 1.0976(4) 0.05057(6) 1.0283(3) 0.0589(8) Uani 1 1 d .
H19 H 1.0130 0.0383 1.0556 0.071 Uiso 1 1 calc R
C20 C 1.6117(4) 0.10315(6) 1.1513(3) 0.0508(7) Uani 1 1 d .
C21 C 1.5355(4) 0.12783(7) 1.1956(3) 0.0692(9) Uani 1 1 d .
H21 H 1.4281 0.1267 1.2277 0.083 Uiso 1 1 calc R
C22 C 1.6172(5) 0.15414(7) 1.1927(4) 0.0849(12) Uani 1 1 d .
H22 H 1.5658 0.1707 1.2240 0.102 Uiso 1 1 calc R
C23 C 1.7724(6) 0.15594(8) 1.1442(4) 0.0855(12) Uani 1 1 d .
H23 H 1.8264 0.1738 1.1405 0.103 Uiso 1 1 calc R
C24 C 1.8503(5) 0.13157(9) 1.1007(4) 0.0884(11) Uani 1 1 d .
H24 H 1.9576 0.1328 1.0683 0.106 Uiso 1 1 calc R
C25 C 1.7703(4) 0.10567(7) 1.1050(3) 0.0707(9) Uani 1 1 d .
H25 H 1.8242 0.0891 1.0758 0.085 Uiso 1 1 calc R
C26 C 1.6243(3) 0.05166(6) 1.2060(3) 0.0541(7) Uani 1 1 d .
C27 C 1.7302(4) 0.05530(7) 1.3226(3) 0.0692(9) Uani 1 1 d .
H27 H 1.7357 0.0732 1.3662 0.083 Uiso 1 1 calc R
C28 C 1.8273(5) 0.03233(9) 1.3738(4) 0.0827(11) Uani 1 1 d .
H28 H 1.8978 0.0348 1.4523 0.099 Uiso 1 1 calc R
C29 C 1.8207(4) 0.00606(8) 1.3101(4) 0.0842(12) Uani 1 1 d .
H29 H 1.8864 -0.0093 1.3452 0.101 Uiso 1 1 calc R
C30 C 1.7173(4) 0.00250(7) 1.1946(4) 0.0762(10) Uani 1 1 d .
H30 H 1.7128 -0.0154 1.1511 0.091 Uiso 1 1 calc R
C31 C 1.6205(4) 0.02510(6) 1.1426(3) 0.0616(8) Uani 1 1 d .
H31 H 1.5513 0.0225 1.0636 0.074 Uiso 1 1 calc R
C32 C 0.1358(3) 0.17614(6) 0.4350(3) 0.0456(6) Uani 1 1 d .
C33 C -0.0363(3) 0.18196(6) 0.4444(3) 0.0519(7) Uani 1 1 d .
H33 H -0.1078 0.1670 0.4676 0.062 Uiso 1 1 calc R
C34 C -0.1031(3) 0.20925(6) 0.4202(3) 0.0531(7) Uani 1 1 d .
H34 H -0.2180 0.2126 0.4294 0.064 Uiso 1 1 calc R
C35 C -0.0011(3) 0.23187(6) 0.3823(3) 0.0487(7) Uani 1 1 d .
C36 C 0.1705(3) 0.22644(6) 0.3721(3) 0.0513(7) Uani 1 1 d .
H36 H 0.2413 0.2413 0.3468 0.062 Uiso 1 1 calc R
C37 C 0.2364(4) 0.19927(6) 0.3994(3) 0.0513(7) Uani 1 1 d .
H37 H 0.3523 0.1962 0.3938 0.062 Uiso 1 1 calc R
C38 C -0.2363(3) 0.26353(6) 0.2937(3) 0.0507(7) Uani 1 1 d .
C39 C -0.3004(4) 0.24524(7) 0.1919(3) 0.0609(8) Uani 1 1 d .
H39 H -0.2337 0.2303 0.1621 0.073 Uiso 1 1 calc R
C40 C -0.4632(4) 0.24934(8) 0.1351(3) 0.0701(9) Uani 1 1 d .
H40 H -0.5073 0.2369 0.0677 0.084 Uiso 1 1 calc R
C41 C -0.5615(4) 0.27172(8) 0.1769(4) 0.0740(10) Uani 1 1 d .
H41 H -0.6719 0.2743 0.1386 0.089 Uiso 1 1 calc R
C42 C -0.4969(4) 0.29001(8) 0.2740(4) 0.0732(9) Uani 1 1 d .
H42 H -0.5627 0.3054 0.3006 0.088 Uiso 1 1 calc R
C43 C -0.3361(4) 0.28618(7) 0.3335(3) 0.0652(8) Uani 1 1 d .
H43 H -0.2938 0.2988 0.4009 0.078 Uiso 1 1 calc R
C44 C 0.0293(3) 0.28517(6) 0.3877(3) 0.0504(7) Uani 1 1 d .
C45 C 0.0324(4) 0.30785(6) 0.2973(3) 0.0614(8) Uani 1 1 d .
H45 H -0.0269 0.3061 0.2132 0.074 Uiso 1 1 calc R
C46 C 0.1217(4) 0.33300(7) 0.3293(3) 0.0647(8) Uani 1 1 d .
H46 H 0.1211 0.3482 0.2680 0.078 Uiso 1 1 calc R
C47 C 0.2110(4) 0.33529(7) 0.4517(4) 0.0666(8) Uani 1 1 d .
H47 H 0.2735 0.3520 0.4734 0.080 Uiso 1 1 calc R
C48 C 0.2089(4) 0.31289(7) 0.5433(3) 0.0663(9) Uani 1 1 d .
H48 H 0.2696 0.3146 0.6268 0.080 Uiso 1 1 calc R
C49 C 0.1176(4) 0.28804(6) 0.5119(3) 0.0547(7) Uani 1 1 d .
H49 H 0.1154 0.2731 0.5746 0.066 Uiso 1 1 calc R

loop_
_atom_site_aniso_label
_atom_site_aniso_U_11
_atom_site_aniso_U_22
_atom_site_aniso_U_33
_atom_site_aniso_U_23
_atom_site_aniso_U_13
_atom_site_aniso_U_12
S1 0.0533(4) 0.0408(4) 0.0896(6) 0.0030(4) -0.0115(4) -0.0017(3)
N1 0.0535(14) 0.0426(13) 0.0738(16) 0.0049(11) -0.0123(12) 0.0040(11)
N2 0.0505(14) 0.0460(13) 0.0751(16) 0.0002(11) -0.0241(12) 0.0044(10)
O1 0.0607(14) 0.0557(13) 0.141(2) 0.0324(14) -0.0333(14) -0.0139(11)
C1 0.0453(15) 0.0458(15) 0.0590(17) 0.0052(13) 0.0043(13) 0.0043(12)
C2 0.0494(17) 0.0459(16) 0.087(2) 0.0083(15) -0.0042(16) 0.0005(13)
C3 0.0556(18) 0.0437(16) 0.082(2) 0.0134(14) -0.0010(16) 0.0105(13)
C4 0.0450(15) 0.0465(15) 0.0577(17) 0.0030(12) 0.0026(13) 0.0073(12)
C5 0.0461(16) 0.0437(15) 0.0611(17) 0.0024(12) -0.0022(13) 0.0014(12)
C6 0.0416(14) 0.0438(15) 0.0556(16) 0.0055(12) 0.0026(12) 0.0039(11)
C7 0.0482(16) 0.0440(16) 0.0640(18) 0.0076(13) -0.0054(14) -0.0011(13)
C8 0.0445(15) 0.0470(15) 0.0481(15) 0.0022(12) 0.0007(12) 0.0005(12)
C9 0.0482(16) 0.0446(15) 0.0583(17) 0.0035(12) -0.0018(13) 0.0025(12)
C10 0.0557(18) 0.0458(17) 0.082(2) -0.0042(15) -0.0164(16) -0.0051(13)
C11 0.0502(17) 0.0571(18) 0.0710(19) -0.0025(15) -0.0174(15) 0.0040(14)
C12 0.0508(16) 0.0462(15) 0.0488(15) -0.0006(12) -0.0028(13) 0.0020(12)
C13 0.0479(15) 0.0434(15) 0.0496(15) 0.0034(12) -0.0072(12) -0.0008(12)
C14 0.0447(15) 0.0406(14) 0.0634(18) 0.0032(12) 0.0004(13) 0.0114(12)
C15 0.0558(17) 0.0460(15) 0.0534(16) 0.0045(12) 0.0023(14) 0.0074(13)
C16 0.0495(16) 0.0446(15) 0.0601(17) 0.0023(13) 0.0027(14) -0.0001(12)
C17 0.0469(16) 0.0408(15) 0.0649(18) 0.0005(13) -0.0069(14) 0.0085(12)
C18 0.0531(17) 0.0569(18) 0.0643(18) 0.0161(14) -0.0064(14) 0.0077(14)
C19 0.0444(16) 0.0556(17) 0.076(2) 0.0167(15) 0.0029(15) 0.0050(13)
C20 0.0526(17) 0.0465(16) 0.0516(16) -0.0005(12) -0.0069(13) 0.0063(12)
C21 0.0603(19) 0.063(2) 0.083(2) -0.0127(17) -0.0044(17) 0.0158(16)
C22 0.082(3) 0.049(2) 0.117(3) -0.0259(19) -0.027(2) 0.0132(18)
C23 0.101(3) 0.060(2) 0.090(3) 0.0131(19) -0.026(2) -0.016(2)
C24 0.086(3) 0.097(3) 0.084(3) 0.007(2) 0.018(2) -0.024(2)
C25 0.076(2) 0.061(2) 0.077(2) -0.0041(16) 0.0210(18) 0.0056(17)
C26 0.0453(15) 0.0520(17) 0.0641(18) 0.0106(14) -0.0013(13) 0.0050(13)
C27 0.069(2) 0.069(2) 0.067(2) 0.0099(16) -0.0103(17) 0.0041(17)
C28 0.069(2) 0.092(3) 0.083(2) 0.030(2) -0.0173(19) -0.002(2)
C29 0.058(2) 0.067(2) 0.126(3) 0.042(2) -0.001(2) 0.0116(17)
C30 0.060(2) 0.0525(19) 0.115(3) 0.0065(19) 0.003(2) 0.0095(15)
C31 0.0549(18) 0.0482(17) 0.080(2) -0.0008(15) -0.0044(16) 0.0021(14)
C32 0.0456(15) 0.0472(15) 0.0421(14) -0.0004(11) -0.0076(12) 0.0035(12)
C33 0.0483(16) 0.0501(16) 0.0559(16) 0.0035(13) -0.0051(13) -0.0015(13)
C34 0.0413(15) 0.0508(16) 0.0656(18) 0.0001(13) -0.0048(13) 0.0047(12)
C35 0.0491(16) 0.0439(15) 0.0505(15) 0.0002(12) -0.0130(13) 0.0048(12)
C36 0.0478(16) 0.0474(16) 0.0571(17) 0.0039(13) -0.0070(13) -0.0001(12)
C37 0.0437(15) 0.0539(17) 0.0545(16) -0.0040(13) -0.0073(13) 0.0057(12)
C38 0.0469(16) 0.0520(16) 0.0508(16) 0.0079(13) -0.0104(13) 0.0043(12)
C39 0.0496(17) 0.0635(19) 0.0676(19) -0.0051(15) -0.0084(15) 0.0039(14)
C40 0.057(2) 0.084(2) 0.065(2) 0.0015(17) -0.0193(16) -0.0117(18)
C41 0.0451(18) 0.100(3) 0.075(2) 0.026(2) -0.0096(17) 0.0010(18)
C42 0.057(2) 0.078(2) 0.083(2) 0.0105(19) 0.0011(18) 0.0214(17)
C43 0.0619(19) 0.0639(19) 0.0675(19) -0.0036(15) -0.0090(16) 0.0133(15)
C44 0.0442(15) 0.0445(15) 0.0605(17) -0.0002(13) -0.0071(13) 0.0035(12)
C45 0.0649(19) 0.0576(18) 0.0593(18) 0.0035(14) -0.0093(15) 0.0038(15)
C46 0.068(2) 0.0532(18) 0.074(2) 0.0089(16) 0.0088(17) 0.0045(15)
C47 0.064(2) 0.0487(17) 0.087(2) -0.0099(17) 0.0054(18) -0.0058(14)
C48 0.068(2) 0.065(2) 0.0630(19) -0.0080(16) -0.0106(16) -0.0054(16)
C49 0.0553(17) 0.0514(16) 0.0554(17) 0.0057(13) -0.0083(14) 0.0005(13)

loop_
_atom_type_symbol
_atom_type_description
_atom_type_scat_dispersion_real
_atom_type_scat_dispersion_imag
_atom_type_scat_source
C C 0.0033 0.0016 'International Tables Vol C Tables 4.2.6.8 and 6.1.1.4'
H H 0.0000 0.0000 'International Tables Vol C Tables 4.2.6.8 and 6.1.1.4'
N N 0.0061 0.0033 'International Tables Vol C Tables 4.2.6.8 and 6.1.1.4'
O O 0.0106 0.0060 'International Tables Vol C Tables 4.2.6.8 and 6.1.1.4'
S S 0.1246 0.1234 'International Tables Vol C Tables 4.2.6.8 and 6.1.1.4'

loop_
_geom_angle_atom_site_label_1
_geom_angle_atom_site_label_2
_geom_angle_atom_site_label_3
_geom_angle
C1 S1 C9 103.15(13)
C17 N1 C26 121.4(2)
C17 N1 C20 118.2(2)
C26 N1 C20 117.5(2)
C35 N2 C38 121.0(2)
C35 N2 C44 120.8(2)
C38 N2 C44 118.2(2)
C6 C1 C2 119.0(2)
C6 C1 S1 124.6(2)
C2 C1 S1 116.5(2)
C3 C2 C1 120.3(3)
C3 C2 H2 119.8
C1 C2 H2 119.8
C2 C3 C4 121.6(3)
C2 C3 H3 119.2
C4 C3 H3 119.2
C5 C4 C3 117.4(2)
C5 C4 C14 120.7(2)
C3 C4 C14 122.0(2)
C4 C5 C6 122.7(3)
C4 C5 H5 118.6
C6 C5 H5 118.6
C5 C6 C1 119.0(2)
C5 C6 C7 117.8(2)
C1 C6 C7 123.2(2)
O1 C7 C8 120.3(2)
O1 C7 C6 120.0(2)
C8 C7 C6 119.7(2)
C13 C8 C9 118.6(2)
C13 C8 C7 118.3(2)
C9 C8 C7 123.1(2)
C8 C9 C10 119.1(2)
C8 C9 S1 124.7(2)
C10 C9 S1 116.2(2)
C11 C10 C9 120.7(3)
C11 C10 H10 119.7
C9 C10 H10 119.7
C10 C11 C12 122.0(3)
C10 C11 H11 119.0
C12 C11 H11 119.0
C13 C12 C11 116.6(2)
C13 C12 C32 122.2(2)
C11 C12 C32 121.2(2)
C12 C13 C8 123.1(2)
C12 C13 H13 118.5
C8 C13 H13 118.5
C15 C14 C19 117.0(3)
C15 C14 C4 120.7(2)
C19 C14 C4 122.3(3)
C16 C15 C14 121.8(3)
C16 C15 H15 119.1
C14 C15 H15 119.1
C17 C16 C15 121.0(3)
C17 C16 H16 119.5
C15 C16 H16 119.5
C16 C17 C18 118.5(2)
C16 C17 N1 121.1(3)
C18 C17 N1 120.4(3)
C19 C18 C17 120.0(3)
C19 C18 H18 120.0
C17 C18 H18 120.0
C18 C19 C14 121.6(3)
C18 C19 H19 119.2
C14 C19 H19 119.2
C25 C20 C21 118.1(3)
C25 C20 N1 121.1(3)
C21 C20 N1 120.8(3)
C22 C21 C20 120.3(3)
C22 C21 H21 119.8
C20 C21 H21 119.8
C23 C22 C21 120.0(3)
C23 C22 H22 120.0
C21 C22 H22 120.0
C22 C23 C24 120.3(3)
C22 C23 H23 119.8
C24 C23 H23 119.8
C25 C24 C23 119.5(4)
C25 C24 H24 120.3
C23 C24 H24 120.3
C24 C25 C20 121.7(3)
C24 C25 H25 119.2
C20 C25 H25 119.2
C31 C26 C27 118.8(3)
C31 C26 N1 122.2(3)
C27 C26 N1 118.9(3)
C28 C27 C26 119.8(3)
C28 C27 H27 120.1
C26 C27 H27 120.1
C29 C28 C27 120.6(3)
C29 C28 H28 119.7
C27 C28 H28 119.7
C28 C29 C30 119.7(3)
C28 C29 H29 120.1
C30 C29 H29 120.1
C29 C30 C31 120.3(3)
C29 C30 H30 119.8
C31 C30 H30 119.8
C30 C31 C26 120.7(3)
C30 C31 H31 119.6
C26 C31 H31 119.6
C37 C32 C33 116.6(2)
C37 C32 C12 121.6(2)
C33 C32 C12 121.8(2)
C34 C33 C32 121.7(3)
C34 C33 H33 119.2
C32 C33 H33 119.2
C33 C34 C35 120.8(3)
C33 C34 H34 119.6
C35 C34 H34 119.6
C34 C35 C36 118.3(2)
C34 C35 N2 121.4(3)
C36 C35 N2 120.2(3)
C37 C36 C35 120.4(3)
C37 C36 H36 119.8
C35 C36 H36 119.8
C36 C37 C32 122.2(3)
C36 C37 H37 118.9
C32 C37 H37 118.9
C39 C38 C43 119.1(3)
C39 C38 N2 120.9(3)
C43 C38 N2 119.9(2)
C40 C39 C38 119.6(3)
C40 C39 H39 120.2
C38 C39 H39 120.2
C41 C40 C39 120.5(3)
C41 C40 H40 119.7
C39 C40 H40 119.7
C42 C41 C40 119.7(3)
C42 C41 H41 120.1
C40 C41 H41 120.1
C41 C42 C43 120.9(3)
C41 C42 H42 119.5
C43 C42 H42 119.5
C42 C43 C38 120.1(3)
C42 C43 H43 120.0
C38 C43 H43 120.0
C49 C44 C45 118.7(3)
C49 C44 N2 121.0(3)
C45 C44 N2 120.3(2)
C46 C45 C44 121.3(3)
C46 C45 H45 119.4
C44 C45 H45 119.4
C47 C46 C45 119.3(3)
C47 C46 H46 120.3
C45 C46 H46 120.3
C46 C47 C48 120.2(3)
C46 C47 H47 119.9
C48 C47 H47 119.9
C49 C48 C47 120.4(3)
C49 C48 H48 119.8
C47 C48 H48 119.8
C48 C49 C44 120.2(3)
C48 C49 H49 119.9
C44 C49 H49 119.9

loop_
_geom_bond_atom_site_label_1
_geom_bond_atom_site_label_2
_geom_bond_distance
S1 C1 1.737(3)
S1 C9 1.742(3)
N1 C17 1.418(3)
N1 C26 1.418(3)
N1 C20 1.428(3)
N2 C35 1.415(3)
N2 C38 1.419(3)
N2 C44 1.422(3)
O1 C7 1.214(3)
C1 C6 1.400(4)
C1 C2 1.405(4)
C2 C3 1.375(4)
C2 H2 0.9300
C3 C4 1.403(4)
C3 H3 0.9300
C4 C5 1.378(4)
C4 C14 1.488(4)
C5 C6 1.394(4)
C5 H5 0.9300
C6 C7 1.483(4)
C7 C8 1.476(4)
C8 C13 1.395(3)
C8 C9 1.398(4)
C9 C10 1.405(4)
C10 C11 1.362(4)
C10 H10 0.9300
C11 C12 1.404(4)
C11 H11 0.9300
C12 C13 1.390(4)
C12 C32 1.470(3)
C13 H13 0.9300
C14 C15 1.383(4)
C14 C19 1.400(4)
C15 C16 1.377(4)
C15 H15 0.9300
C16 C17 1.373(4)
C16 H16 0.9300
C17 C18 1.401(4)
C18 C19 1.380(4)
C18 H18 0.9300
C19 H19 0.9300
C20 C25 1.372(4)
C20 C21 1.375(4)
C21 C22 1.373(5)
C21 H21 0.9300
C22 C23 1.354(6)
C22 H22 0.9300
C23 C24 1.366(5)
C23 H23 0.9300
C24 C25 1.352(5)
C24 H24 0.9300
C25 H25 0.9300
C26 C31 1.377(4)
C26 C27 1.386(4)
C27 C28 1.380(4)
C27 H27 0.9300
C28 C29 1.365(5)
C28 H28 0.9300
C29 C30 1.367(5)
C29 H29 0.9300
C30 C31 1.368(4)
C30 H30 0.9300
C31 H31 0.9300
C32 C37 1.391(4)
C32 C33 1.393(4)
C33 C34 1.377(4)
C33 H33 0.9300
C34 C35 1.386(4)
C34 H34 0.9300
C35 C36 1.387(4)
C36 C37 1.374(4)
C36 H36 0.9300
C37 H37 0.9300
C38 C39 1.384(4)
C38 C43 1.384(4)
C39 C40 1.374(4)
C39 H39 0.9300
C40 C41 1.374(5)
C40 H40 0.9300
C41 C42 1.352(5)
C41 H41 0.9300
C42 C43 1.368(4)
C42 H42 0.9300
C43 H43 0.9300
C44 C49 1.378(4)
C44 C45 1.382(4)
C45 C46 1.380(4)
C45 H45 0.9300
C46 C47 1.364(4)
C46 H46 0.9300
C47 C48 1.379(4)
C47 H47 0.9300
C48 C49 1.375(4)
C48 H48 0.9300
C49 H49 0.9300

loop_
_geom_torsion_atom_site_label_1
_geom_torsion_atom_site_label_2
_geom_torsion_atom_site_label_3
_geom_torsion_atom_site_label_4
_geom_torsion
C9 S1 C1 C6 -10.4(3)
C9 S1 C1 C2 171.0(2)
C6 C1 C2 C3 1.7(5)
S1 C1 C2 C3 -179.6(3)
C1 C2 C3 C4 -1.8(5)
C2 C3 C4 C5 0.8(5)
C2 C3 C4 C14 -179.9(3)
C3 C4 C5 C6 0.3(4)
C14 C4 C5 C6 -179.0(3)
C4 C5 C6 C1 -0.4(4)
C4 C5 C6 C7 177.4(3)
C2 C1 C6 C5 -0.6(4)
S1 C1 C6 C5 -179.2(2)
C2 C1 C6 C7 -178.2(3)
S1 C1 C6 C7 3.1(4)
C5 C6 C7 O1 10.6(4)
C1 C6 C7 O1 -171.7(3)
C5 C6 C7 C8 -168.7(3)
C1 C6 C7 C8 9.0(4)
O1 C7 C8 C13 -11.4(4)
C6 C7 C8 C13 167.9(3)
O1 C7 C8 C9 169.0(3)
C6 C7 C8 C9 -11.7(4)
C13 C8 C9 C10 2.0(4)
C7 C8 C9 C10 -178.5(3)
C13 C8 C9 S1 -177.4(2)
C7 C8 C9 S1 2.2(4)
C1 S1 C9 C8 7.8(3)
C1 S1 C9 C10 -171.6(2)
C8 C9 C10 C11 -2.3(5)
S1 C9 C10 C11 177.1(3)
C9 C10 C11 C12 1.1(5)
C10 C11 C12 C13 0.3(5)
C10 C11 C12 C32 -178.9(3)
C11 C12 C13 C8 -0.6(4)
C32 C12 C13 C8 178.6(3)
C9 C8 C13 C12 -0.6(4)
C7 C8 C13 C12 179.8(3)
C5 C4 C14 C15 -37.6(4)
C3 C4 C14 C15 143.1(3)
C5 C4 C14 C19 139.9(3)
C3 C4 C14 C19 -39.4(4)
C19 C14 C15 C16 1.0(4)
C4 C14 C15 C16 178.6(2)
C14 C15 C16 C17 -2.1(4)
C15 C16 C17 C18 1.9(4)
C15 C16 C17 N1 -176.8(3)
C26 N1 C17 C16 -129.4(3)
C20 N1 C17 C16 30.8(4)
C26 N1 C17 C18 51.9(4)
C20 N1 C17 C18 -147.9(3)
C16 C17 C18 C19 -0.7(4)
N1 C17 C18 C19 178.0(3)
C17 C18 C19 C14 -0.4(5)
C15 C14 C19 C18 0.2(4)
C4 C14 C19 C18 -177.4(3)
C17 N1 C20 C25 -114.7(3)
C26 N1 C20 C25 46.3(4)
C17 N1 C20 C21 65.4(4)
C26 N1 C20 C21 -133.6(3)
C25 C20 C21 C22 0.2(5)
N1 C20 C21 C22 -179.9(3)
C20 C21 C22 C23 1.0(5)
C21 C22 C23 C24 -1.4(6)
C22 C23 C24 C25 0.7(6)
C23 C24 C25 C20 0.4(6)
C21 C20 C25 C24 -0.9(5)
N1 C20 C25 C24 179.2(3)
C17 N1 C26 C31 25.8(4)
C20 N1 C26 C31 -134.5(3)
C17 N1 C26 C27 -156.3(3)
C20 N1 C26 C27 43.4(4)
C31 C26 C27 C28 -0.9(5)
N1 C26 C27 C28 -178.9(3)
C26 C27 C28 C29 0.4(5)
C27 C28 C29 C30 0.1(6)
C28 C29 C30 C31 0.0(6)
C29 C30 C31 C26 -0.5(5)
C27 C26 C31 C30 1.0(5)
N1 C26 C31 C30 178.9(3)
C13 C12 C32 C37 33.4(4)
C11 C12 C32 C37 -147.5(3)
C13 C12 C32 C33 -145.2(3)
C11 C12 C32 C33 33.9(4)
C37 C32 C33 C34 -0.3(4)
C12 C32 C33 C34 178.4(2)
C32 C33 C34 C35 1.5(4)
C33 C34 C35 C36 -1.4(4)
C33 C34 C35 N2 178.7(2)
C38 N2 C35 C34 -34.4(4)
C44 N2 C35 C34 145.0(3)
C38 N2 C35 C36 145.7(3)
C44 N2 C35 C36 -35.0(4)
C34 C35 C36 C37 -0.1(4)
N2 C35 C36 C37 179.9(2)
C35 C36 C37 C32 1.4(4)
C33 C32 C37 C36 -1.2(4)
C12 C32 C37 C36 -179.9(2)
C35 N2 C38 C39 -39.7(4)
C44 N2 C38 C39 140.9(3)
C35 N2 C38 C43 142.3(3)
C44 N2 C38 C43 -37.1(4)
C43 C38 C39 C40 -1.9(5)
N2 C38 C39 C40 -180.0(3)
C38 C39 C40 C41 1.2(5)
C39 C40 C41 C42 0.6(5)
C40 C41 C42 C43 -1.5(5)
C41 C42 C43 C38 0.7(5)
C39 C38 C43 C42 1.0(5)
N2 C38 C43 C42 179.1(3)
C35 N2 C44 C49 -46.4(4)
C38 N2 C44 C49 133.0(3)
C35 N2 C44 C45 136.0(3)
C38 N2 C44 C45 -44.6(4)
C49 C44 C45 C46 0.1(5)
N2 C44 C45 C46 177.7(3)
C44 C45 C46 C47 1.1(5)
C45 C46 C47 C48 -1.3(5)
C46 C47 C48 C49 0.3(5)
C47 C48 C49 C44 0.9(5)
C45 C44 C49 C48 -1.1(4)
N2 C44 C49 C48 -178.7(3)
